data_2108189
loop_
_publ_author_name
'Ridgway, Benjamin M.'
'Foi, Ana'
'Corr\^ea, Rodrigo S.'
'Bikiel, Damian E.'
'Ellena, Javier'
'Doctorovich, Fabio'
'Di Salvo, Florencia'

_publ_section_title
;
 Conformational and structural diversity of iridium dimethyl sulfoxide
 complexes
;
_journal_coeditor_code LO5014
_journal_issue 6
_journal_name_full 'Acta Crystallographica Section B'
_journal_page_first 1032
_journal_page_last 1042
_journal_paper_doi 10.1107/S2052520617011490
_journal_volume 73
_journal_year 2017
_chemical_formula_moiety 'K, C4 H12 Cl4 Ir O2 S2, H2 O'
_chemical_formula_sum 'C4 H14 Cl4 Ir K O3 S2'
_chemical_formula_weight 547.37
_chemical_name_common
;
'Potassium tetrachlorobis(dimethyl sulfoxide)iridate(III) monohydrate'
;
_chemical_name_systematic
;
'Potassium tetrachlorobis(dimethyl sulfoxide)iridate(III) monohydrate'
;
_space_group_crystal_system monoclinic
_space_group_IT_number 14
_space_group_name_Hall '-P 2ybc'
_space_group_name_H-M_alt 'P 1 21/c 1'
_symmetry_space_group_name_Hall '-P 2ybc'
_symmetry_space_group_name_H-M 'P 1 21/c 1'
_atom_sites_solution_hydrogens mixed
_audit_creation_method SHELXL-2016/6
_cell_angle_alpha 90
_cell_angle_beta 96.0550(10)
_cell_angle_gamma 90
_cell_formula_units_Z 4
_cell_length_a 12.1963(2)
_cell_length_b 7.4652(2)
_cell_length_c 16.4793(4)
_cell_measurement_reflns_used 17784
_cell_measurement_temperature 293(2)
_cell_measurement_theta_max 26.022
_cell_measurement_theta_min 2.91
_cell_volume 1492.03(6)
_computing_cell_refinement 'Scalepack (Otwinowski & Minor 1997)'
_computing_data_collection 'COLLECT (Enraf-Nonius, 1997-2004)'
_computing_data_reduction
;
'DENZO and Scalepack (Otwinowski & Minor 1997)'
;
_computing_molecular_graphics
;
C.B. Hubschle, G.M. Scheldrick, and B. Dittrich
Shelxle: a Qt graphical user interface for SHELXL
J. Appl. Cryst., 44 (2011) 1281--1284
;
_computing_publication_material
;
The PyMol Molecular Graphics System, Version #, Schrodinger, LLC.
Version 1.7.2.1
;
_computing_structure_refinement 'SHELXL-2016/6 (Sheldrick, 2016)'
_computing_structure_solution 'SHELXS-86 (Sheldrick, 1986)'
_diffrn_ambient_temperature 293(2)
_diffrn_detector_area_resol_mean 9
_diffrn_measured_fraction_theta_full 0.997
_diffrn_measured_fraction_theta_max 0.997
_diffrn_measurement_device_type KappaCCD
_diffrn_measurement_method 'CCD rotation images, thick slices'
_diffrn_radiation_monochromator 'horizonally mounted graphite crystal'
_diffrn_radiation_probe x-ray
_diffrn_radiation_type MoK\a
_diffrn_radiation_wavelength 0.71073
_diffrn_reflns_av_R_equivalents 0.0606
_diffrn_reflns_av_unetI/netI 0.0575
_diffrn_reflns_Laue_measured_fraction_full 0.997
_diffrn_reflns_Laue_measured_fraction_max 0.997
_diffrn_reflns_limit_h_max 14
_diffrn_reflns_limit_h_min -14
_diffrn_reflns_limit_k_max 8
_diffrn_reflns_limit_k_min -8
_diffrn_reflns_limit_l_max 19
_diffrn_reflns_limit_l_min -19
_diffrn_reflns_number 8722
_diffrn_reflns_point_group_measured_fraction_full 0.997
_diffrn_reflns_point_group_measured_fraction_max 0.997
_diffrn_reflns_reduction_process
;
 Scaled and merged with SORTAV
 R.H. Blessing, (1987) Cryst. Rev. 1, 3-58
 R.H. Blessing, (1989) J. Appl. Cryst. 22, 396-397
;
_diffrn_reflns_theta_full 25.000
_diffrn_reflns_theta_max 25.000
_diffrn_reflns_theta_min 2.998
_diffrn_source 'Enraf Nonius FR590'
_exptl_absorpt_coefficient_mu 10.208
_exptl_absorpt_correction_T_max 0.292
_exptl_absorpt_correction_T_min 0.064
_exptl_absorpt_correction_type gaussian
_exptl_absorpt_process_details
;
   P. Coppens, L. Leiserowitz, D Rabinovich, Acta Cryst.
   (1965), 18, 1035-1038
;
_exptl_crystal_colour orange
_exptl_crystal_density_diffrn 2.437
_exptl_crystal_description prism
_exptl_crystal_F_000 1032
_exptl_crystal_recrystallization_method 'Crystallized from DMSO solution of title compound. '
_exptl_crystal_size_max 0.38
_exptl_crystal_size_mid 0.20
_exptl_crystal_size_min 0.12
_refine_diff_density_max 0.700
_refine_diff_density_min -1.699
_refine_diff_density_rms 0.163
_refine_ls_extinction_method none
_refine_ls_goodness_of_fit_ref 1.133
_refine_ls_hydrogen_treatment mixed
_refine_ls_matrix_type full
_refine_ls_number_parameters 141
_refine_ls_number_reflns 2614
_refine_ls_number_restraints 0
_refine_ls_restrained_S_all 1.133
_refine_ls_R_factor_all 0.0302
_refine_ls_R_factor_gt 0.0295
_refine_ls_shift/su_max 0.000
_refine_ls_shift/su_mean 0.000
_refine_ls_structure_factor_coef Fsqd
_refine_ls_weighting_details 'w=1/[\s^2^(Fo^2^)+0.9117P] where P=(Fo^2^+2Fc^2^)/3'
_refine_ls_weighting_scheme calc
_refine_ls_wR_factor_gt 0.0613
_refine_ls_wR_factor_ref 0.0617
_reflns_Friedel_coverage 0.000
_reflns_number_gt 2582
_reflns_number_total 2614
_reflns_threshold_expression 'I > 2\s(I)'
_cod_data_source_file lo5014sup1.cif
_cod_data_source_block 1a_alpha
_cod_database_code 2108189
_shelx_shelxl_version_number 2016/6
_shelx_space_group_comment
;
The symmetry employed for this shelxl refinement is uniquely defined
by the following loop, which should always be used as a source of
symmetry information in preference to the above space-group names.
They are only intended as comments.
;
_shelx_estimated_absorpt_t_min 0.428
_shelx_estimated_absorpt_t_max 0.428

loop_
_space_group_symop_operation_xyz
'x, y, z'
'-x, y+1/2, -z+1/2'
'-x, -y, -z'
'x, -y-1/2, z-1/2'

loop_
_atom_site_label
_atom_site_type_symbol
_atom_site_fract_x
_atom_site_fract_y
_atom_site_fract_z
_atom_site_U_iso_or_equiv
_atom_site_adp_type
_atom_site_occupancy
_atom_site_site_symmetry_order
_atom_site_calc_flag
_atom_site_refinement_flags_posn
_atom_site_refinement_flags_adp
Ir1 Ir 0.24218(2) 0.46664(2) 0.13709(2) 0.02112(10) Uani 1 1 d . .
K1 K 0.51889(10) 0.43327(17) 0.31396(8) 0.0416(3) Uani 1 1 d . .
Cl1 Cl 0.42630(9) 0.3868(2) 0.12178(8) 0.0418(3) Uani 1 1 d . .
Cl2 Cl 0.30679(10) 0.66104(15) 0.24523(7) 0.0342(3) Uani 1 1 d . .
Cl3 Cl 0.05972(11) 0.54715(18) 0.15351(9) 0.0412(3) Uani 1 1 d . .
Cl4 Cl 0.17749(11) 0.27387(17) 0.02982(8) 0.0369(3) Uani 1 1 d . .
S1 S 0.23376(9) 0.24668(15) 0.23463(7) 0.0268(3) Uani 1 1 d . .
S2 S 0.25551(9) 0.68862(16) 0.04040(8) 0.0298(3) Uani 1 1 d . .
O1 O 0.3396(3) 0.1670(5) 0.2671(2) 0.0413(9) Uani 1 1 d . .
O2 O 0.3124(3) 0.8528(5) 0.0699(2) 0.0439(9) Uani 1 1 d . .
O1W O 0.4085(4) 0.4049(7) 0.4513(3) 0.0643(13) Uani 1 1 d . .
H2W H 0.382(2) 0.466(4) 0.484(3) 0.096 Uiso 1 1 d R U
H1W H 0.3887(16) 0.304(8) 0.4571(6) 0.096 Uiso 1 1 d R U
C1 C 0.1427(5) 0.0713(7) 0.1990(4) 0.0399(13) Uani 1 1 d . .
H1A H 0.170046 0.013903 0.153035 0.060 Uiso 1 1 calc R U
H1B H 0.070872 0.119972 0.182890 0.060 Uiso 1 1 calc R U
H1C H 0.138103 -0.014688 0.241807 0.060 Uiso 1 1 calc R U
C2 C 0.1677(5) 0.3264(8) 0.3182(3) 0.0400(12) Uani 1 1 d . .
H2A H 0.212205 0.417797 0.346272 0.060 Uiso 1 1 calc R U
H2B H 0.158000 0.229295 0.354937 0.060 Uiso 1 1 calc R U
H2C H 0.097021 0.375364 0.298629 0.060 Uiso 1 1 calc R U
C3 C 0.3208(6) 0.6107(9) -0.0441(4) 0.0586(17) Uani 1 1 d . .
H3A H 0.397328 0.588101 -0.027180 0.088 Uiso 1 1 calc R U
H3B H 0.314536 0.699899 -0.086294 0.088 Uiso 1 1 calc R U
H3C H 0.286014 0.502066 -0.064491 0.088 Uiso 1 1 calc R U
C4 C 0.1246(5) 0.7504(9) -0.0079(4) 0.0537(16) Uani 1 1 d . .
H4A H 0.133750 0.833159 -0.051299 0.080 Uiso 1 1 calc R U
H4B H 0.082410 0.805944 0.031122 0.080 Uiso 1 1 calc R U
H4C H 0.086714 0.645569 -0.029873 0.080 Uiso 1 1 calc R U

loop_
_atom_site_aniso_label
_atom_site_aniso_U_11
_atom_site_aniso_U_22
_atom_site_aniso_U_33
_atom_site_aniso_U_23
_atom_site_aniso_U_13
_atom_site_aniso_U_12
Ir1 0.01871(14) 0.02648(15) 0.01827(14) -0.00115(6) 0.00244(8) 0.00006(6)
K1 0.0327(6) 0.0560(7) 0.0351(7) 0.0012(5) -0.0006(5) 0.0073(5)
Cl1 0.0224(6) 0.0666(9) 0.0377(8) 0.0020(6) 0.0091(5) 0.0076(6)
Cl2 0.0435(7) 0.0319(6) 0.0261(7) -0.0051(5) -0.0014(5) -0.0057(5)
Cl3 0.0252(7) 0.0580(9) 0.0416(9) 0.0037(6) 0.0088(6) 0.0131(5)
Cl4 0.0431(7) 0.0409(7) 0.0256(7) -0.0097(5) -0.0016(5) -0.0049(5)
S1 0.0272(6) 0.0300(6) 0.0235(6) 0.0027(5) 0.0039(5) -0.0011(5)
S2 0.0305(6) 0.0350(6) 0.0232(7) 0.0052(5) -0.0007(5) -0.0059(5)
O1 0.0303(18) 0.045(2) 0.047(2) 0.0167(17) -0.0019(16) 0.0052(15)
O2 0.046(2) 0.040(2) 0.044(2) 0.0073(17) -0.0049(17) -0.0151(16)
O1W 0.073(3) 0.066(3) 0.057(3) -0.010(2) 0.023(2) -0.014(2)
C1 0.041(3) 0.034(3) 0.045(4) -0.001(2) 0.007(3) -0.007(2)
C2 0.048(3) 0.047(3) 0.027(3) 0.003(2) 0.013(2) -0.006(2)
C3 0.080(5) 0.065(4) 0.036(4) 0.007(3) 0.028(3) -0.003(3)
C4 0.041(3) 0.065(4) 0.051(4) 0.029(3) -0.016(3) -0.003(3)

loop_
_atom_type_symbol
_atom_type_description
_atom_type_scat_dispersion_real
_atom_type_scat_dispersion_imag
_atom_type_scat_source
C C 0.0033 0.0016 'International Tables Vol C Tables 4.2.6.8 and 6.1.1.4'
H H 0.0000 0.0000 'International Tables Vol C Tables 4.2.6.8 and 6.1.1.4'
O O 0.0106 0.0060 'International Tables Vol C Tables 4.2.6.8 and 6.1.1.4'
S S 0.1246 0.1234 'International Tables Vol C Tables 4.2.6.8 and 6.1.1.4'
Cl Cl 0.1484 0.1585 'International Tables Vol C Tables 4.2.6.8 and 6.1.1.4'
Ir Ir -1.4442 7.9887 'International Tables Vol C Tables 4.2.6.8 and 6.1.1.4'
K K 0.2009 0.2494 'International Tables Vol C Tables 4.2.6.8 and 6.1.1.4'

loop_
_exptl_crystal_face_index_h
_exptl_crystal_face_index_k
_exptl_crystal_face_index_l
_exptl_crystal_face_perp_dist
1 0 -17 0.054
-1 0 19 0.078
1 0 0 0.096
-1 0 0 0.107
-1 17 0 0.2
1 -17 0 0.183
1 9 -17 0.159
-1 5 7 0.173
-1 -13 19 0.157
1 -4 -8 0.153

loop_
_geom_angle_atom_site_label_1
_geom_angle_atom_site_label_2
_geom_angle_atom_site_label_3
_geom_angle
_geom_angle_site_symmetry_1
_geom_angle_site_symmetry_3
S1 Ir1 S2 178.48(4) . .
S1 Ir1 Cl3 89.40(4) . .
S2 Ir1 Cl3 91.85(5) . .
S1 Ir1 Cl4 92.99(4) . .
S2 Ir1 Cl4 87.88(4) . .
Cl3 Ir1 Cl4 89.79(5) . .
S1 Ir1 Cl1 90.43(4) . .
S2 Ir1 Cl1 88.31(5) . .
Cl3 Ir1 Cl1 179.46(5) . .
Cl4 Ir1 Cl1 90.73(5) . .
S1 Ir1 Cl2 86.99(4) . .
S2 Ir1 Cl2 92.14(4) . .
Cl3 Ir1 Cl2 90.04(5) . .
Cl4 Ir1 Cl2 179.83(4) . .
Cl1 Ir1 Cl2 89.45(5) . .
O2 K1 O1W 78.73(14) 2_645 .
O2 K1 O1 90.82(12) 2_645 2_655
O1W K1 O1 142.61(13) . 2_655
O2 K1 O1 120.75(11) 2_645 .
O1W K1 O1 75.79(13) . .
O1 K1 O1 137.68(6) 2_655 .
O2 K1 Cl2 66.01(8) 2_645 2_645
O1W K1 Cl2 127.17(12) . 2_645
O1 K1 Cl2 77.97(8) 2_655 2_645
O1 K1 Cl2 89.45(8) . 2_645
O2 K1 Cl2 152.57(9) 2_645 .
O1W K1 Cl2 83.40(12) . .
O1 K1 Cl2 90.89(8) 2_655 .
O1 K1 Cl2 73.77(7) . .
Cl2 K1 Cl2 140.82(5) 2_645 .
O2 K1 Cl1 144.66(9) 2_645 .
O1W K1 Cl1 129.64(11) . .
O1 K1 Cl1 77.15(8) 2_655 .
O1 K1 Cl1 60.74(8) . .
Cl2 K1 Cl1 78.93(4) 2_645 .
Cl2 K1 Cl1 61.94(4) . .
O2 K1 Cl1 84.11(8) 2_645 2_655
O1W K1 Cl1 85.54(11) . 2_655
O1 K1 Cl1 57.53(8) 2_655 2_655
O1 K1 Cl1 144.11(8) . 2_655
Cl2 K1 Cl1 125.86(5) 2_645 2_655
Cl2 K1 Cl1 73.84(4) . 2_655
Cl1 K1 Cl1 114.88(5) . 2_655
O2 K1 K1 124.84(9) 2_645 2_655
O1W K1 K1 115.68(11) . 2_655
O1 K1 K1 44.20(8) 2_655 2_655
O1 K1 K1 114.40(8) . 2_655
Cl2 K1 K1 116.61(6) 2_645 2_655
Cl2 K1 K1 47.37(3) . 2_655
Cl1 K1 K1 66.90(5) . 2_655
Cl1 K1 K1 48.00(3) 2_655 2_655
O2 K1 K1 100.80(8) 2_645 2_645
O1W K1 K1 107.44(11) . 2_645
O1 K1 K1 109.76(9) 2_655 2_645
O1 K1 K1 42.09(7) . 2_645
Cl2 K1 K1 48.01(3) 2_645 2_645
Cl2 K1 K1 104.33(5) . 2_645
Cl1 K1 K1 54.74(4) . 2_645
Cl1 K1 K1 166.73(6) 2_655 2_645
K1 K1 K1 121.05(6) 2_655 2_645
Ir1 Cl1 K1 96.03(5) . .
Ir1 Cl1 K1 110.86(5) . 2_645
K1 Cl1 K1 77.27(4) . 2_645
Ir1 Cl2 K1 110.02(5) . 2_655
Ir1 Cl2 K1 97.65(4) . .
K1 Cl2 K1 84.62(3) 2_655 .
O1 S1 C2 107.9(3) . .
O1 S1 C1 108.5(2) . .
C2 S1 C1 100.7(3) . .
O1 S1 Ir1 116.07(15) . .
C2 S1 Ir1 111.09(19) . .
C1 S1 Ir1 111.5(2) . .
O2 S2 C4 107.7(3) . .
O2 S2 C3 107.3(3) . .
C4 S2 C3 101.0(4) . .
O2 S2 Ir1 115.80(16) . .
C4 S2 Ir1 111.8(2) . .
C3 S2 Ir1 112.0(2) . .
S1 O1 K1 128.5(2) . 2_645
S1 O1 K1 114.50(19) . .
K1 O1 K1 93.71(10) 2_645 .
S2 O2 K1 135.5(2) . 2_655
K1 O1W H2W 140.8 . .
K1 O1W H1W 110.5 . .
H2W O1W H1W 108.0 . .
S1 C1 H1A 109.5 . .
S1 C1 H1B 109.5 . .
H1A C1 H1B 109.5 . .
S1 C1 H1C 109.5 . .
H1A C1 H1C 109.5 . .
H1B C1 H1C 109.5 . .
S1 C2 H2A 109.5 . .
S1 C2 H2B 109.5 . .
H2A C2 H2B 109.5 . .
S1 C2 H2C 109.5 . .
H2A C2 H2C 109.5 . .
H2B C2 H2C 109.5 . .
S2 C3 H3A 109.5 . .
S2 C3 H3B 109.5 . .
H3A C3 H3B 109.5 . .
S2 C3 H3C 109.5 . .
H3A C3 H3C 109.5 . .
H3B C3 H3C 109.5 . .
S2 C4 H4A 109.5 . .
S2 C4 H4B 109.5 . .
H4A C4 H4B 109.5 . .
S2 C4 H4C 109.5 . .
H4A C4 H4C 109.5 . .
H4B C4 H4C 109.5 . .

loop_
_geom_bond_atom_site_label_1
_geom_bond_atom_site_label_2
_geom_bond_distance
_geom_bond_site_symmetry_2
Ir1 S1 2.3077(12) .
Ir1 S2 2.3165(12) .
Ir1 Cl3 2.3481(12) .
Ir1 Cl4 2.3503(12) .
Ir1 Cl1 2.3625(11) .
Ir1 Cl2 2.3678(12) .
K1 O2 2.725(4) 2_645
K1 O1W 2.762(5) .
K1 O1 2.880(4) 2_655
K1 O1 2.995(4) .
K1 Cl2 3.1684(17) 2_645
K1 Cl2 3.2012(17) .
K1 Cl1 3.2665(19) .
K1 Cl1 3.5891(19) 2_655
S1 O1 1.470(4) .
S1 C2 1.770(5) .
S1 C1 1.776(5) .
S2 O2 1.466(4) .
S2 C4 1.768(5) .
S2 C3 1.773(6) .
O1W H2W 0.80(6) .
O1W H1W 0.80(6) .
C1 H1A 0.9600 .
C1 H1B 0.9600 .
C1 H1C 0.9600 .
C2 H2A 0.9600 .
C2 H2B 0.9600 .
C2 H2C 0.9600 .
C3 H3A 0.9600 .
C3 H3B 0.9600 .
C3 H3C 0.9600 .
C4 H4A 0.9600 .
C4 H4B 0.9600 .
C4 H4C 0.9600 .

loop_
_geom_torsion_atom_site_label_1
_geom_torsion_atom_site_label_2
_geom_torsion_atom_site_label_3
_geom_torsion_atom_site_label_4
_geom_torsion
_geom_torsion_site_symmetry_4
C2 S1 O1 K1 164.4(2) 2_645
C1 S1 O1 K1 56.2(3) 2_645
Ir1 S1 O1 K1 -70.2(2) 2_645
C2 S1 O1 K1 -78.6(3) .
C1 S1 O1 K1 173.2(2) .
Ir1 S1 O1 K1 46.8(2) .
C4 S2 O2 K1 158.3(3) 2_655
C3 S2 O2 K1 -93.7(4) 2_655
Ir1 S2 O2 K1 32.3(4) 2_655

_cod_database_fobs_code 2108189
